data_7133555
loop_
_publ_author_name
'Patyk-Ka&#x17a;mierczak, Ewa'
'Ka&#x17a;mierczak, Micha&#x142;'

_publ_section_title
;
 Metal-free negative linear compressibility (NLC) material - the cocrystal
 of 1,2-bis(4-pyridyl)ethane and fumaric acid.
;
_journal_issue 75
_journal_name_full 'Chemical communications (Cambridge, England)'
_journal_page_first 10310
_journal_page_last 10313
_journal_paper_doi 10.1039/d4cc02183e
_journal_volume 60
_journal_year 2024
_chemical_formula_moiety 'C12 H12 N2, C4 H4 O4'
_chemical_formula_sum 'C16 H16 N2 O4'
_chemical_formula_weight 300.31
_chemical_name_systematic '1,2-bis(4-Pyridyl)ethane fumaric acid'
_space_group_crystal_system monoclinic
_space_group_IT_number 15
_space_group_name_Hall '-I 2ya'
_space_group_name_H-M_alt 'I 1 2/a 1'
_atom_sites_solution_hydrogens geom
_atom_sites_solution_primary dual
_audit_creation_date 2023-10-03
_audit_creation_method
;
Olex2 1.5
(compiled 2023.08.24 svn.re1ec1418 for OlexSys, GUI svn.r6817)
;
_audit_update_record
;
2024-03-15 deposited with the CCDC.	2024-08-08 downloaded from the CCDC.
;
_cell_angle_alpha 90
_cell_angle_beta 110.1(3)
_cell_angle_gamma 90
_cell_formula_units_Z 4
_cell_length_a 16.70(3)
_cell_length_b 4.7020(6)
_cell_length_c 19.65(4)
_cell_measurement_reflns_used 828
_cell_measurement_temperature 298
_cell_measurement_theta_max 18.7700
_cell_measurement_theta_min 2.7550
_cell_volume 1449(5)
_computing_cell_refinement 'CrysAlisPro 1.171.41.93a (Rigaku OD, 2020)'
_computing_data_collection 'CrysAlisPro 1.171.41.93a (Rigaku OD, 2020)'
_computing_data_reduction 'CrysAlisPro 1.171.41.93a (Rigaku OD, 2020)'
_computing_molecular_graphics 'Olex2 1.5 (Dolomanov et al., 2009)'
_computing_publication_material 'Olex2 1.5 (Dolomanov et al., 2009)'
_computing_structure_refinement 'SHELXL 2014/7 (Sheldrick, 2015)'
_computing_structure_solution 'SHELXT 2014/4 (Sheldrick, 2014)'
_diffrn_ambient_pressure 290000
_diffrn_ambient_temperature 298
_diffrn_detector 'CCD plate'
_diffrn_detector_area_resol_mean 16.1544
_diffrn_detector_type Eos
_diffrn_measured_fraction_theta_full 0.265
_diffrn_measured_fraction_theta_max 0.234
_diffrn_measurement_details
;
List of Runs (angles in degrees, time in seconds):

  # Type    Start    End  Width  t~exp~   \w     \q     \k     \f   Frames
#--------------------------------------------------------------------------
  1  \w    -33.00  19.00   1.00   35.00    --   27.05  39.00 -12.00   52
  2  \w     -9.00  44.00   1.00   35.00    --   27.05 -39.00-167.00   53
  3  \w     19.00  57.00   1.00   35.00    --   27.05 -77.00  30.00   38
  4  \w     -9.00  13.00   1.00   35.00    --  -27.91 -67.00-157.00   22
  5  \w     25.00  49.00   1.00   35.00    --  -27.91-134.00-123.00   24
  6  \w    -88.00 -25.00   1.00   35.00    --  -27.91 134.00 123.00   63
  7  \w    -19.00  32.00   1.00   35.00    --  -27.91 -39.00  12.00   51
  8  \w    -57.00 -19.00   1.00   35.00    --  -27.91  77.00 150.00   38
  9  \w     25.00  49.00   1.00   35.00    --  -27.91-134.00  56.00   24
 10  \w    -67.00  -4.00   1.00   35.00    --  -27.91  97.00 -35.00   63
 11  \w    -43.00 -11.00   1.00   35.00    --  -27.91  19.00   0.00   32
 12  \w    -44.00  19.00   1.00   35.00    --  -27.91  19.00-180.00   63
 13  \w      4.00  27.00   1.00   35.00    --  -27.91 -97.00  35.00   23
 14  \w    -35.00  19.00   1.00   35.00    --   27.05  19.00-180.00   54
 15  \w    -17.00  14.00   1.00   35.00    --   27.05  53.00 -17.00   31
 16  \w    -17.00  14.00   1.00   35.00    --   27.05  53.00 162.00   31
 17  \w     14.00  67.00   1.00   35.00    --   27.05 -97.00  35.00   53
 18  \w     19.00  57.00   1.00   35.00    --   27.05 -77.00-150.00   38
 19  \w    -50.00 -25.00   1.00   35.00    --   27.05 134.00 -56.00   25
 20  \w    -50.00 -25.00   1.00   35.00    --   27.05 134.00 123.00   25
 21  \w     13.00  35.00   1.00   35.00    --  -27.91-114.00-136.00   22
 22  \w    -54.00 -24.00   1.00   35.00    --  -27.91  37.00   0.00   30
 23  \w    -19.00  32.00   1.00   35.00    --  -27.91 -39.00-167.00   51
 24  \w     -9.00  44.00   1.00   35.00    --   27.05 -39.00  12.00   53
;
_diffrn_measurement_device 'four-circle diffractometer'
_diffrn_measurement_device_type 'Xcalibur, Eos'
_diffrn_measurement_method '\w scans'
_diffrn_orient_matrix_type 'CrysAlisPro convention (1999,Acta A55,543-557)'
_diffrn_orient_matrix_UB_11 0.0356564000
_diffrn_orient_matrix_UB_12 0.0175252000
_diffrn_orient_matrix_UB_13 0.0322574000
_diffrn_orient_matrix_UB_21 -0.0099969000
_diffrn_orient_matrix_UB_22 -0.1302327000
_diffrn_orient_matrix_UB_23 0.0134402000
_diffrn_orient_matrix_UB_31 0.0260678000
_diffrn_orient_matrix_UB_32 -0.0740327000
_diffrn_orient_matrix_UB_33 -0.0159549000
_diffrn_radiation_monochromator graphite
_diffrn_radiation_probe x-ray
_diffrn_radiation_type 'Mo K\a'
_diffrn_radiation_wavelength 0.71073
_diffrn_reflns_av_R_equivalents 0.0978
_diffrn_reflns_av_unetI/netI 0.0869
_diffrn_reflns_Laue_measured_fraction_full 0.265
_diffrn_reflns_Laue_measured_fraction_max 0.234
_diffrn_reflns_limit_h_max 17
_diffrn_reflns_limit_h_min -18
_diffrn_reflns_limit_k_max 5
_diffrn_reflns_limit_k_min -5
_diffrn_reflns_limit_l_max 19
_diffrn_reflns_limit_l_min -20
_diffrn_reflns_number 2621
_diffrn_reflns_point_group_measured_fraction_full 0.265
_diffrn_reflns_point_group_measured_fraction_max 0.234
_diffrn_reflns_theta_full 25.242
_diffrn_reflns_theta_max 26.812
_diffrn_reflns_theta_min 2.772
_diffrn_source 'fine-focus sealed X-ray tube'
_diffrn_source_type 'Enhance (Mo) X-ray Source'
_exptl_absorpt_coefficient_mu 0.100
_exptl_absorpt_correction_T_max 0.452
_exptl_absorpt_correction_T_min 0.406
_exptl_absorpt_correction_type gaussian
_exptl_absorpt_process_details
;
CrysAlisPro 1.171.41.93a (Rigaku Oxford Diffraction, 2020)
Numerical absorption correction based on gaussian integration over
a multifaceted crystal model (Absorb Angel (2004) J. Appl. Cryst. 37:486-492)
;
_exptl_crystal_colour colourless
_exptl_crystal_colour_primary colourless
_exptl_crystal_density_diffrn 1.377
_exptl_crystal_description s
_exptl_crystal_F_000 632
_exptl_crystal_preparation 'mounted in a diamond-anvil cell '
_exptl_crystal_size_max 0.31
_exptl_crystal_size_mid 0.2
_exptl_crystal_size_min 0.03
_refine_diff_density_max 0.134
_refine_diff_density_min -0.180
_refine_diff_density_rms 0.035
_refine_ls_extinction_method none
_refine_ls_goodness_of_fit_ref 1.068
_refine_ls_hydrogen_treatment constr
_refine_ls_matrix_type full
_refine_ls_number_parameters 45
_refine_ls_number_reflns 361
_refine_ls_number_restraints 2
_refine_ls_restrained_S_all 1.065
_refine_ls_R_factor_all 0.1660
_refine_ls_R_factor_gt 0.0671
_refine_ls_shift/su_max 0.000
_refine_ls_shift/su_mean 0.000
_refine_ls_structure_factor_coef Fsqd
_refine_ls_weighting_details 'w=1/[\s^2^(Fo^2^)+(0.0606P)^2^+3.1946P] where P=(Fo^2^+2Fc^2^)/3'
_refine_ls_weighting_scheme calc
_refine_ls_wR_factor_gt 0.1416
_refine_ls_wR_factor_ref 0.1842
_reflns_Friedel_coverage 0.000
_reflns_number_gt 171
_reflns_number_total 361
_reflns_threshold_expression 'I > 2\s(I)'
_cod_data_source_file d4cc02183e3.cif
_cod_data_source_block etyfum_029
_cod_depositor_comments 'Adding full bibliography for 7133545--7133558.cif.'
_cod_database_code 7133555
_shelx_shelxl_version_number 2014/7
_chemical_oxdiff_formula 'C4O4H4, C12N2H12'
_shelx_space_group_comment
;
The symmetry employed for this shelxl refinement is uniquely defined
by the following loop, which should always be used as a source of
symmetry information in preference to the above space-group names.
They are only intended as comments.
;
_shelx_estimated_absorpt_t_max 0.997
_shelx_estimated_absorpt_t_min 0.970
_exptl_oxdiff_absorpt_process_details
;
Gaussian integration over a grid
of 16 x 16 x 16 points =  4096 total grid points
  Based upon method of Burnham (1966)

 Data corrected for diamond-anvil cell absorption
 Note that exptl_absorpt_correction_tmin and _tmax
 the total correction factors applied to the intensities
 The individual factors are: 
         range of dac transmission factors (min-max)      0.407     0.454
         range of gasket transmission (min-max)           0.997     1.000
         range of P media transmission (min-max)          1.000     1.000

 thickness of diamond anvil 1: 19.500 mm, mu =  0.0202 mm-1
       thickness of platten 1:  0.000 mm, mu =  0.0000 mm-1

 thickness of diamond anvil 2: 19.500 mm, mu =  0.0202 mm-1
       thickness of platten 2:  0.000 mm, mu =  0.0000 mm-1

    Gasket shadowing corrections were made based upon
    Gasket thickness = 150.0 microns, radius = 212.0 microns
    Gasket absorption coeff =        21.00 mm-1
    REFLECTION WAS CONSIDERED TOTALLY OBSCURED IF 
 FRACTION CRYSTAL ILLUMINATED WAS LESS THAN 0.00

    Non-absorbing pressure medium
;
_diffrn.ambient_pressure_su 20000

_olex2_refinement_description
;
1. Fixed Uiso
 At 1.2 times of:
  All C(H) groups, All C(H,H) groups
 At 1.5 times of:
  All O(H) groups
2. Restrained distances
 C7-O1
 1.3 with sigma of 0.02
 O2-C7
 1.2 with sigma of 0.02
3.a Secondary CH2 refined with riding coordinates:
 C6(H6A,H6B)
3.b Aromatic/amide H refined with riding coordinates:
 C1(H1), C2(H2), C4(H4), C5(H5), C8(H8)
3.c Idealised tetrahedral OH refined with riding coordinates:
 O1(H1A)
;
_ins_header
;
TITL ETYFUM_029_final in I2/a 
REM I2/a (#15 in standard setting)
CELL 0.71073  16.695285   4.701950  19.652064  90.0000 110.0840  90.0000
ZERR    4.00   0.031676   0.000582   0.041666   0.0000   0.2523   0.0000
LATT  2
SYMM -x+1/2, y,-z 
SFAC C H N O
UNIT 64.00 64.00 8.00 16.00
SIZE 0.03 0.20 0.31
TREF
HKLF 4
END
;
_olex2_exptl_crystal_mounting_method
'Single crystal grown at ambient conditions was mounted in Merrill-Bassett diamond anvil cell, compressed to 0.29(2) GPa. Daphne oil 7575 was used as hydrostatic medium.'
_olex2_submission_special_instructions 'No special instructions were received'
_oxdiff_exptl_absorpt_empirical_details
;
Empirical correction (ABSPACK) includes:
- Absorption correction using spherical harmonics
- Frame scaling
;
_oxdiff_exptl_absorpt_empirical_full_max 2.025
_oxdiff_exptl_absorpt_empirical_full_min 0.627

loop_
_space_group_symop_operation_xyz
'x, y, z'
'-x+1/2, y, -z'
'x+1/2, y+1/2, z+1/2'
'-x+1, y+1/2, -z+1/2'
'-x, -y, -z'
'x-1/2, -y, z'
'-x+1/2, -y+1/2, -z+1/2'
'x, -y+1/2, z+1/2'

loop_
_atom_site_label
_atom_site_type_symbol
_atom_site_fract_x
_atom_site_fract_y
_atom_site_fract_z
_atom_site_U_iso_or_equiv
_atom_site_adp_type
_atom_site_occupancy
_atom_site_site_symmetry_order
_atom_site_calc_flag
_atom_site_refinement_flags_posn
_atom_site_refinement_flags_adp
_atom_site_refinement_flags_occupancy
_atom_site_disorder_assembly
_atom_site_disorder_group
C1 C 0.1570(16) 0.4040(19) 0.4128(13) 0.046(3) Uiso 1 1 d . . . . .
H1 H 0.2148 0.4487 0.4290 0.055 Uiso 1 1 calc R U . . .
C2 C 0.1300(16) 0.2032(18) 0.4529(14) 0.052(3) Uiso 1 1 d . . . . .
H2 H 0.1682 0.1240 0.4949 0.063 Uiso 1 1 calc R U . . .
C3 C 0.0453(17) 0.1263(19) 0.4284(15) 0.039(3) Uiso 1 1 d . . . . .
C4 C -0.0075(16) 0.2543(19) 0.3672(14) 0.043(3) Uiso 1 1 d . . . . .
H4 H -0.0653 0.2088 0.3503 0.052 Uiso 1 1 calc R U . . .
C5 C 0.0239(15) 0.4553(18) 0.3289(13) 0.049(3) Uiso 1 1 d . . . . .
H5 H -0.0122 0.5360 0.2861 0.059 Uiso 1 1 calc R U . . .
C6 C 0.0128(14) -0.0779(15) 0.4711(12) 0.038(2) Uiso 1 1 d . . . . .
H6A H 0.0568 -0.2165 0.4943 0.046 Uiso 1 1 calc R U . . .
H6B H -0.0361 -0.1790 0.4388 0.046 Uiso 1 1 calc R U . . .
N1 N 0.1099(13) 0.5298(16) 0.3564(11) 0.042(2) Uiso 1 1 d . . . . .
C7 C 0.2404(12) 0.975(2) 0.3219(10) 0.055(4) Uiso 1 1 d D . . . .
C8 C 0.2751(19) 1.204(2) 0.2837(15) 0.047(3) Uiso 1 1 d . . . . .
H8 H 0.3295 1.2785 0.3059 0.056 Uiso 1 1 calc R U . . .
O1 O 0.1625(11) 0.8958(12) 0.2844(9) 0.057(2) Uiso 1 1 d D . . . .
H1A H 0.1461 0.7794 0.3078 0.085 Uiso 1 1 calc R U . . .
O2 O 0.2877(12) 0.8853(15) 0.3780(11) 0.063(3) Uiso 1 1 d D . . . .

loop_
_atom_type_symbol
_atom_type_description
_atom_type_scat_dispersion_real
_atom_type_scat_dispersion_imag
_atom_type_scat_source
C C 0.0033 0.0016 'International Tables Vol C Tables 4.2.6.8 and 6.1.1.4'
H H 0.0000 0.0000 'International Tables Vol C Tables 4.2.6.8 and 6.1.1.4'
N N 0.0061 0.0033 'International Tables Vol C Tables 4.2.6.8 and 6.1.1.4'
O O 0.0106 0.0060 'International Tables Vol C Tables 4.2.6.8 and 6.1.1.4'

loop_
_exptl_crystal_face_index_h
_exptl_crystal_face_index_k
_exptl_crystal_face_index_l
_exptl_crystal_face_perp_dist
12 5 -16 0.1090
-15 5 14 0.1042
-13 -4 18 0.1410
11 -6 -8 0.0709
-15 -2 -17 0.0100
15 3 20 0.0100

loop_
_geom_angle_atom_site_label_1
_geom_angle_atom_site_label_2
_geom_angle_atom_site_label_3
_geom_angle
_geom_angle_site_symmetry_1
_geom_angle_site_symmetry_3
_geom_angle_publ_flag
C2 C1 H1 117.1 . . ?
N1 C1 H1 117.1 . . ?
N1 C1 C2 126(2) . . ?
C1 C2 H2 120.9 . . ?
C3 C2 C1 118(2) . . ?
C3 C2 H2 120.9 . . ?
C2 C3 C6 120(2) . . ?
C4 C3 C2 118.0(13) . . ?
C4 C3 C6 122(2) . . ?
C3 C4 H4 119.4 . . ?
C3 C4 C5 121(2) . . ?
C5 C4 H4 119.4 . . ?
C4 C5 H5 120.6 . . ?
N1 C5 C4 119(2) . . ?
N1 C5 H5 120.6 . . ?
C3 C6 C6 110.9(8) . 5_556 ?
C3 C6 H6A 109.5 . . ?
C3 C6 H6B 109.5 . . ?
C6 C6 H6A 109.5 5_556 . ?
C6 C6 H6B 109.5 5_556 . ?
H6A C6 H6B 108.0 . . ?
C1 N1 C5 118.1(12) . . ?
O1 C7 C8 113.2(19) . . ?
O2 C7 C8 117.3(18) . . ?
O2 C7 O1 129.4(14) . . ?
C7 C8 H8 120.5 . . ?
C8 C8 C7 119(3) 7_575 . ?
C8 C8 H8 120.5 7_575 . ?
C7 O1 H1A 109.5 . . ?

loop_
_geom_bond_atom_site_label_1
_geom_bond_atom_site_label_2
_geom_bond_distance
_geom_bond_site_symmetry_2
_geom_bond_publ_flag
C1 H1 0.9300 . ?
C1 C2 1.400(13) . ?
C1 N1 1.26(3) . ?
C2 H2 0.9300 . ?
C2 C3 1.38(3) . ?
C3 C4 1.36(4) . ?
C3 C6 1.495(13) . ?
C4 H4 0.9300 . ?
C4 C5 1.417(14) . ?
C5 H5 0.9300 . ?
C5 N1 1.39(3) . ?
C6 C6 1.53(2) 5_556 ?
C6 H6A 0.9700 . ?
C6 H6B 0.9700 . ?
C7 C8 1.535(15) . ?
C7 O1 1.310(17) . ?
C7 O2 1.191(18) . ?
C8 C8 1.37(6) 7_575 ?
C8 H8 0.9300 . ?
O1 H1A 0.8200 . ?

loop_
_geom_torsion_atom_site_label_1
_geom_torsion_atom_site_label_2
_geom_torsion_atom_site_label_3
_geom_torsion_atom_site_label_4
_geom_torsion
_geom_torsion_site_symmetry_1
_geom_torsion_site_symmetry_2
_geom_torsion_site_symmetry_3
_geom_torsion_site_symmetry_4
_geom_torsion_publ_flag
C1 C2 C3 C4 -1.2(15) . . . . ?
C1 C2 C3 C6 -177.4(8) . . . . ?
C2 C1 N1 C5 -3.3(16) . . . . ?
C2 C3 C4 C5 1.5(18) . . . . ?
C2 C3 C6 C6 87(2) . . . 5_556 ?
C3 C4 C5 N1 -2.6(16) . . . . ?
C4 C3 C6 C6 -89(3) . . . 5_556 ?
C4 C5 N1 C1 3.3(13) . . . . ?
C6 C3 C4 C5 177.6(8) . . . . ?
N1 C1 C2 C3 2.2(16) . . . . ?
O1 C7 C8 C8 -1.4(15) . . . 7_575 ?
O2 C7 C8 C8 174.9(13) . . . 7_575 ?

loop_
_exptl_oxdiff_crystal_face_indexfrac_h
_exptl_oxdiff_crystal_face_indexfrac_k
_exptl_oxdiff_crystal_face_indexfrac_l
_exptl_oxdiff_crystal_face_x
_exptl_oxdiff_crystal_face_y
_exptl_oxdiff_crystal_face_z
11.6767 4.9256 -16.4303 -0.0273 -0.9790 0.2019
-15.0186 4.6982 13.9303 -0.0038 -0.2745 -0.9616
-13.1342 -4.4920 17.7967 0.0270 0.9555 -0.2938
10.5371 -5.8472 -8.1084 0.0117 0.5472 0.8369
-14.6391 -1.7077 -16.7839 -1.0933 0.1432 0.0126
15.0365 2.6376 19.5686 1.2136 -0.2308 -0.1155
